data_7123432
loop_
_publ_author_name
'Wang, Fei'
'Sikma, Eric'
'Duan, Zhiming'
'Sarma, Tridib'
'Lei, Chuanhu'
'Zhang, Zhan'
'Humphrey, Simon M.'
'Sessler, Jonathan L.'

_publ_section_title
;
 Shape-persistent pyrrole-based covalent organic cages: synthesis,
 structure and selective gas adsorption properties
;
_journal_name_full 'Chemical Communications'
_journal_paper_doi 10.1039/C9CC02490E
_journal_year 2019
_chemical_formula_moiety 'C81 H105 N17, 3(H2 O)'
_chemical_formula_sum 'C81 H111 N17 O3'
_chemical_formula_weight 1370.86
_space_group_crystal_system hexagonal
_space_group_IT_number 176
_space_group_name_Hall '-P 6c'
_space_group_name_H-M_alt 'P 63/m'
_symmetry_space_group_name_Hall '-P 6c'
_symmetry_space_group_name_H-M 'P 63/m'
_atom_sites_solution_hydrogens mixed
_audit_creation_method SHELXL-2014/7
_audit_update_record
;
2019-03-20 deposited with the CCDC.    2019-04-09 downloaded from the CCDC.
;
_cell_angle_alpha 90
_cell_angle_beta 90
_cell_angle_gamma 120
_cell_formula_units_Z 2
_cell_length_a 17.3339(3)
_cell_length_b 17.3339(3)
_cell_length_c 23.8668(4)
_cell_measurement_reflns_used 20150
_cell_measurement_temperature 173(2)
_cell_measurement_theta_max 73.5800
_cell_measurement_theta_min 4.6800
_cell_volume 6210.37(18)
_computing_cell_refinement 'CrysAlisPro 1.171.39.32a (Rigaku OD, 2017)'
_computing_data_collection 'CrysAlisPro 1.171.39.32a (Rigaku OD, 2017)'
_computing_data_reduction 'CrysAlisPro 1.171.39.32a (Rigaku OD, 2017)'
_computing_molecular_graphics 'Bruker SHELXTL'
_computing_publication_material 'Bruker SHELXTL'
_computing_structure_refinement 'SHELXL-2014/7 (Sheldrick, 2014)'
_computing_structure_solution 'SHELXS-97 (Sheldrick, 1990)'
_diffrn_ambient_temperature 173(2)
_diffrn_measured_fraction_theta_full 0.999
_diffrn_measured_fraction_theta_max 0.999
_diffrn_measurement_device_type 'XtaLAB AFC12 (RINC): Kappa dual home/near'
_diffrn_measurement_method '\w scans'
_diffrn_radiation_type CuK\a
_diffrn_radiation_wavelength 1.54184
_diffrn_reflns_av_R_equivalents 0.0703
_diffrn_reflns_av_unetI/netI 0.0227
_diffrn_reflns_Laue_measured_fraction_full 0.999
_diffrn_reflns_Laue_measured_fraction_max 0.999
_diffrn_reflns_limit_h_max 20
_diffrn_reflns_limit_h_min -20
_diffrn_reflns_limit_k_max 20
_diffrn_reflns_limit_k_min -19
_diffrn_reflns_limit_l_max 28
_diffrn_reflns_limit_l_min -28
_diffrn_reflns_number 68031
_diffrn_reflns_point_group_measured_fraction_full 0.999
_diffrn_reflns_point_group_measured_fraction_max 0.999
_diffrn_reflns_theta_full 67.054
_diffrn_reflns_theta_max 67.054
_diffrn_reflns_theta_min 3.478
_diffrn_source 'fine-focus sealed X-ray tube'
_exptl_absorpt_coefficient_mu 0.361
_exptl_absorpt_correction_T_max 0.925
_exptl_absorpt_correction_T_min 0.887
_exptl_absorpt_correction_type multi-scan
_exptl_absorpt_process_details
;
CrysAlisPro 1.171.39.32a (Rigaku Oxford Diffraction, 2017)
Empirical absorption correction using spherical harmonics,
 implemented in SCALE3 ABSPACK scaling algorithm.
;
_exptl_crystal_colour colorless
_exptl_crystal_density_diffrn 0.733
_exptl_crystal_density_method 'not measured'
_exptl_crystal_description prism
_exptl_crystal_F_000 1480
_exptl_crystal_size_max 0.340
_exptl_crystal_size_mid 0.240
_exptl_crystal_size_min 0.220
_refine_diff_density_max 0.273
_refine_diff_density_min -0.228
_refine_diff_density_rms 0.033
_refine_ls_extinction_method none
_refine_ls_goodness_of_fit_ref 1.068
_refine_ls_hydrogen_treatment mixed
_refine_ls_matrix_type full
_refine_ls_number_parameters 162
_refine_ls_number_reflns 3807
_refine_ls_number_restraints 1
_refine_ls_restrained_S_all 1.068
_refine_ls_R_factor_all 0.0592
_refine_ls_R_factor_gt 0.0521
_refine_ls_shift/su_max 0.000
_refine_ls_shift/su_mean 0.000
_refine_ls_structure_factor_coef Fsqd
_refine_ls_weighting_details 'w=1/[\s^2^(Fo^2^)+(0.1091P)^2^+0.4701P] where P=(Fo^2^+2Fc^2^)/3'
_refine_ls_weighting_scheme calc
_refine_ls_wR_factor_gt 0.1644
_refine_ls_wR_factor_ref 0.1715
_reflns_Friedel_coverage 0.000
_reflns_number_gt 3178
_reflns_number_total 3807
_reflns_threshold_expression 'I > 2\s(I)'
_cod_data_source_file c9cc02490e2.cif
_cod_data_source_block exp_199_sq
_cod_original_cell_volume 6210.4(2)
_cod_database_code 7123432
_shelx_shelxl_version_number 2014/7
_shelx_space_group_comment
;
The symmetry employed for this shelxl refinement is uniquely defined
by the following loop, which should always be used as a source of
symmetry information in preference to the above space-group names.
They are only intended as comments.
;
_shelx_estimated_absorpt_t_min 0.887
_shelx_estimated_absorpt_t_max 0.925

loop_
_space_group_symop_operation_xyz
'x, y, z'
'-y, x-y, z'
'-x+y, -x, z'
'-x, -y, z+1/2'
'y, -x+y, z+1/2'
'x-y, x, z+1/2'
'-x, -y, -z'
'y, -x+y, -z'
'x-y, x, -z'
'x, y, -z-1/2'
'-y, x-y, -z-1/2'
'-x+y, -x, -z-1/2'

loop_
_atom_site_label
_atom_site_type_symbol
_atom_site_fract_x
_atom_site_fract_y
_atom_site_fract_z
_atom_site_U_iso_or_equiv
_atom_site_adp_type
_atom_site_occupancy
_atom_site_site_symmetry_order
_atom_site_calc_flag
_atom_site_refinement_flags_posn
_atom_site_refinement_flags_adp
_atom_site_refinement_flags_occupancy
_atom_site_disorder_assembly
_atom_site_disorder_group
O1W O 0.60505(19) 0.56630(18) 0.7500 0.1086(8) Uani 1 2 d DS T P A 4
H1W H 0.618(2) 0.5485(19) 0.7207(9) 0.163 Uiso 1 1 d D U . B 4
N1 N 0.53330(11) 0.72015(10) 0.7500 0.0532(4) Uani 1 2 d S T P C 4
N2 N 0.56488(8) 0.65266(7) 0.65729(5) 0.0538(3) Uani 1 1 d . . . C 4
H2 H 0.5786 0.6379 0.6895 0.065 Uiso 1 1 calc R U . C 4
N3 N 0.63575(8) 0.53274(8) 0.63688(5) 0.0574(3) Uani 1 1 d . . . C 4
N4 N 0.6667 0.3333 0.63642(8) 0.0523(5) Uani 1 3 d S T P C 4
C1 C 0.47464(16) 0.84120(16) 0.7500 0.0694(6) Uani 1 2 d S T P C 4
H1 H 0.4561 0.8844 0.7500 0.083 Uiso 1 2 calc R U P C 4
C2 C 0.48793(11) 0.81018(11) 0.70027(6) 0.0662(4) Uani 1 1 d . . . C 4
H2A H 0.4772 0.8301 0.6656 0.079 Uiso 1 1 calc R U . C 4
C3 C 0.51750(9) 0.74881(9) 0.70140(5) 0.0540(3) Uani 1 1 d . . . C 4
C4 C 0.53236(9) 0.70960(9) 0.65110(6) 0.0543(3) Uani 1 1 d . . . C 4
C5 C 0.51788(10) 0.71498(10) 0.59420(6) 0.0599(4) Uani 1 1 d . . . C 4
C6 C 0.54324(11) 0.65952(10) 0.56581(6) 0.0635(4) Uani 1 1 d . . . C 4
C7 C 0.57285(10) 0.62227(10) 0.60621(6) 0.0577(4) Uani 1 1 d . . . C 4
C8 C 0.60835(10) 0.56348(10) 0.59827(6) 0.0592(4) Uani 1 1 d . . . C 4
H8 H 0.6115 0.5463 0.5609 0.071 Uiso 1 1 calc R U . C 4
C9 C 0.67307(10) 0.47710(10) 0.61998(6) 0.0611(4) Uani 1 1 d . . . C 4
H9A H 0.7386 0.5111 0.6244 0.073 Uiso 1 1 calc R U . C 4
H9B H 0.6595 0.4609 0.5800 0.073 Uiso 1 1 calc R U . C 4
C10 C 0.63528(9) 0.39376(9) 0.65473(6) 0.0564(4) Uani 1 1 d . . . C 4
H10A H 0.6523 0.4102 0.6944 0.068 Uiso 1 1 calc R U . C 4
H10B H 0.5695 0.3623 0.6524 0.068 Uiso 1 1 calc R U . C 4
C11 C 0.48314(13) 0.76975(12) 0.56673(7) 0.0769(5) Uani 1 1 d . . . C 4
H11A H 0.4330 0.7652 0.5892 0.092 Uiso 1 1 calc R U . C 4
H11B H 0.4598 0.7449 0.5291 0.092 Uiso 1 1 calc R U . C 4
C12 C 0.55308(17) 0.86662(15) 0.56072(9) 0.1027(7) Uani 1 1 d . . . C 4
H12A H 0.5783 0.8911 0.5976 0.154 Uiso 1 1 calc R U . C 4
H12B H 0.5259 0.8996 0.5449 0.154 Uiso 1 1 calc R U . C 4
H12C H 0.6005 0.8721 0.5358 0.154 Uiso 1 1 calc R U . C 4
C13 C 0.53980(15) 0.64506(15) 0.50356(7) 0.0854(6) Uani 1 1 d . . . C 4
H13A H 0.5372 0.5876 0.4963 0.103 Uiso 1 1 calc R U . C 4
H13B H 0.4842 0.6404 0.4888 0.103 Uiso 1 1 calc R U . C 4
C14 C 0.6168(2) 0.7166(2) 0.47220(10) 0.1238(9) Uani 1 1 d . . . C 4
H14A H 0.6157 0.7724 0.4752 0.186 Uiso 1 1 calc R U . C 4
H14B H 0.6128 0.6996 0.4327 0.186 Uiso 1 1 calc R U . C 4
H14C H 0.6725 0.7248 0.4881 0.186 Uiso 1 1 calc R U . C 4

loop_
_atom_site_aniso_label
_atom_site_aniso_U_11
_atom_site_aniso_U_22
_atom_site_aniso_U_33
_atom_site_aniso_U_23
_atom_site_aniso_U_13
_atom_site_aniso_U_12
O1W 0.193(2) 0.1626(19) 0.0519(9) 0.000 0.000 0.1502(19)
N1 0.0616(9) 0.0562(9) 0.0516(9) 0.000 0.000 0.0369(8)
N2 0.0688(7) 0.0604(7) 0.0445(6) 0.0043(5) 0.0018(5) 0.0415(6)
N3 0.0699(7) 0.0599(7) 0.0520(6) 0.0000(5) 0.0040(5) 0.0396(6)
N4 0.0476(6) 0.0476(6) 0.0616(11) 0.000 0.000 0.0238(3)
C1 0.0857(15) 0.0786(14) 0.0713(13) 0.000 0.000 0.0616(13)
C2 0.0828(10) 0.0754(9) 0.0615(9) 0.0071(7) 0.0010(7) 0.0554(8)
C3 0.0597(8) 0.0587(8) 0.0517(8) 0.0034(6) 0.0007(6) 0.0356(6)
C4 0.0628(8) 0.0569(7) 0.0521(8) 0.0045(6) 0.0018(6) 0.0366(6)
C5 0.0691(9) 0.0663(9) 0.0535(8) 0.0051(6) -0.0008(6) 0.0407(7)
C6 0.0751(9) 0.0721(9) 0.0518(8) 0.0008(7) -0.0032(7) 0.0430(8)
C7 0.0696(8) 0.0627(8) 0.0489(7) 0.0006(6) 0.0010(6) 0.0391(7)
C8 0.0751(9) 0.0631(8) 0.0478(7) -0.0016(6) 0.0036(6) 0.0407(7)
C9 0.0737(9) 0.0648(8) 0.0573(8) 0.0031(6) 0.0097(7) 0.0440(7)
C10 0.0558(7) 0.0548(7) 0.0610(8) -0.0018(6) 0.0049(6) 0.0294(6)
C11 0.1013(12) 0.0920(12) 0.0618(9) 0.0018(8) -0.0095(8) 0.0666(11)
C12 0.1397(18) 0.1005(14) 0.0924(14) 0.0365(11) 0.0242(13) 0.0782(14)
C13 0.1195(15) 0.1111(14) 0.0549(9) -0.0065(9) -0.0102(9) 0.0795(13)
C14 0.184(3) 0.149(2) 0.0714(13) 0.0244(14) 0.0374(15) 0.108(2)

loop_
_atom_type_symbol
_atom_type_description
_atom_type_scat_dispersion_real
_atom_type_scat_dispersion_imag
_atom_type_scat_source
C C 0.0181 0.0091 'International Tables Vol C Tables 4.2.6.8 and 6.1.1.4'
H H 0.0000 0.0000 'International Tables Vol C Tables 4.2.6.8 and 6.1.1.4'
N N 0.0311 0.0180 'International Tables Vol C Tables 4.2.6.8 and 6.1.1.4'
O O 0.0492 0.0322 'International Tables Vol C Tables 4.2.6.8 and 6.1.1.4'

loop_
_geom_angle_atom_site_label_1
_geom_angle_atom_site_label_2
_geom_angle_atom_site_label_3
_geom_angle
_geom_angle_site_symmetry_1
_geom_angle_site_symmetry_3
C3 N1 C3 119.48(15) 10_557 .
C7 N2 C4 109.91(11) . .
C7 N2 H2 125.0 . .
C4 N2 H2 125.0 . .
C8 N3 C9 117.30(12) . .
C10 N4 C10 111.52(9) 3_665 2_655
C10 N4 C10 111.52(9) 3_665 .
C10 N4 C10 111.53(9) 2_655 .
C2 C1 C2 120.19(18) 10_557 .
C2 C1 H1 119.9 10_557 .
C2 C1 H1 119.9 . .
C1 C2 C3 118.78(14) . .
C1 C2 H2A 120.6 . .
C3 C2 H2A 120.6 . .
N1 C3 C2 121.35(13) . .
N1 C3 C4 114.87(11) . .
C2 C3 C4 123.77(12) . .
N2 C4 C5 107.86(12) . .
N2 C4 C3 118.56(12) . .
C5 C4 C3 133.55(12) . .
C4 C5 C6 107.10(12) . .
C4 C5 C11 127.54(14) . .
C6 C5 C11 125.35(13) . .
C7 C6 C5 107.18(13) . .
C7 C6 C13 126.86(14) . .
C5 C6 C13 125.96(14) . .
N2 C7 C6 107.94(12) . .
N2 C7 C8 123.54(12) . .
C6 C7 C8 128.50(13) . .
N3 C8 C7 125.62(13) . .
N3 C8 H8 117.2 . .
C7 C8 H8 117.2 . .
N3 C9 C10 110.98(11) . .
N3 C9 H9A 109.4 . .
C10 C9 H9A 109.4 . .
N3 C9 H9B 109.4 . .
C10 C9 H9B 109.4 . .
H9A C9 H9B 108.0 . .
N4 C10 C9 112.50(12) . .
N4 C10 H10A 109.1 . .
C9 C10 H10A 109.1 . .
N4 C10 H10B 109.1 . .
C9 C10 H10B 109.1 . .
H10A C10 H10B 107.8 . .
C5 C11 C12 113.04(16) . .
C5 C11 H11A 109.0 . .
C12 C11 H11A 109.0 . .
C5 C11 H11B 109.0 . .
C12 C11 H11B 109.0 . .
H11A C11 H11B 107.8 . .
C11 C12 H12A 109.5 . .
C11 C12 H12B 109.5 . .
H12A C12 H12B 109.5 . .
C11 C12 H12C 109.5 . .
H12A C12 H12C 109.5 . .
H12B C12 H12C 109.5 . .
C14 C13 C6 114.39(19) . .
C14 C13 H13A 108.7 . .
C6 C13 H13A 108.7 . .
C14 C13 H13B 108.7 . .
C6 C13 H13B 108.7 . .
H13A C13 H13B 107.6 . .
C13 C14 H14A 109.5 . .
C13 C14 H14B 109.5 . .
H14A C14 H14B 109.5 . .
C13 C14 H14C 109.5 . .
H14A C14 H14C 109.5 . .
H14B C14 H14C 109.5 . .

loop_
_geom_bond_atom_site_label_1
_geom_bond_atom_site_label_2
_geom_bond_distance
_geom_bond_site_symmetry_2
O1W H1W 0.838(17) .
N1 C3 1.3429(15) 10_557
N1 C3 1.3430(15) .
N2 C7 1.3621(17) .
N2 C4 1.3676(17) .
N2 H2 0.8800 .
N3 C8 1.2696(18) .
N3 C9 1.4613(17) .
N4 C10 1.4677(14) 3_665
N4 C10 1.4677(14) 2_655
N4 C10 1.4678(14) .
C1 C2 1.3693(18) 10_557
C1 C2 1.3693(18) .
C1 H1 0.9500 .
C2 C3 1.3929(19) .
C2 H2A 0.9500 .
C3 C4 1.4643(19) .
C4 C5 1.393(2) .
C5 C6 1.414(2) .
C5 C11 1.505(2) .
C6 C7 1.393(2) .
C6 C13 1.503(2) .
C7 C8 1.442(2) .
C8 H8 0.9500 .
C9 C10 1.5025(19) .
C9 H9A 0.9900 .
C9 H9B 0.9900 .
C10 H10A 0.9900 .
C10 H10B 0.9900 .
C11 C12 1.508(3) .
C11 H11A 0.9900 .
C11 H11B 0.9900 .
C12 H12A 0.9800 .
C12 H12B 0.9800 .
C12 H12C 0.9800 .
C13 C14 1.491(4) .
C13 H13A 0.9900 .
C13 H13B 0.9900 .
C14 H14A 0.9800 .
C14 H14B 0.9800 .
C14 H14C 0.9800 .
